data_4001352
loop_
_publ_author_name
'Yang, Yali'
'Li, Niu'
'Song, Haibin'
'Wang, Honggen'
'Chen, Wenbin'
'Xiang, Shouhe'

_publ_section_title
;
 Metal Phosphite Containing 24-Ring Channels with 10-Ring Windows
;
_journal_issue 8
_journal_name_full 'Chemistry of Materials'
_journal_page_first 1889
_journal_paper_doi 10.1021/cm070026q
_journal_volume 19
_journal_year 2007
_chemical_formula_sum 'C12 H40 Al0.57 Cr0.1 N2 O16 P4 Zn2'
_chemical_formula_weight 743.57
_chemical_name_systematic
; 
 ? 
;
_space_group_IT_number 186
_symmetry_cell_setting hexagonal
_symmetry_space_group_name_Hall 'P 6c -2c'
_symmetry_space_group_name_H-M 'P 63 m c'
_atom_sites_solution_hydrogens geom
_atom_sites_solution_primary direct
_atom_sites_solution_secondary difmap
_audit_creation_method SHELXL-97
_cell_angle_alpha 90.00
_cell_angle_beta 90.00
_cell_angle_gamma 120.00
_cell_formula_units_Z 3
_cell_length_a 15.269(2)
_cell_length_b 15.269(2)
_cell_length_c 10.336(3)
_cell_measurement_reflns_used 838
_cell_measurement_temperature 293(2)
_cell_measurement_theta_max 23.97
_cell_measurement_theta_min 3.09
_cell_volume 2086.9(7)
_computing_cell_refinement 'Bruker SMART'
_computing_data_collection 'Bruker SMART'
_computing_data_reduction 'Bruker SAINT'
_computing_molecular_graphics 'Bruker SHELXTL'
_computing_publication_material 'Bruker SHELXTL'
_computing_structure_refinement 'SHELXL-97 (Sheldrick, 1997)'
_computing_structure_solution 'SHELXS-97 (Sheldrick, 1990)'
_diffrn_ambient_temperature 293(2)
_diffrn_measured_fraction_theta_full 1.000
_diffrn_measured_fraction_theta_max 1.000
_diffrn_measurement_device_type 'CCD area detector'
_diffrn_measurement_method 'phi and omega scans'
_diffrn_radiation_monochromator graphite
_diffrn_radiation_source 'fine-focus sealed tube'
_diffrn_radiation_type MoK\a
_diffrn_radiation_wavelength 0.71073
_diffrn_reflns_av_R_equivalents 0.0409
_diffrn_reflns_av_sigmaI/netI 0.0305
_diffrn_reflns_limit_h_max 18
_diffrn_reflns_limit_h_min -9
_diffrn_reflns_limit_k_max 17
_diffrn_reflns_limit_k_min -18
_diffrn_reflns_limit_l_max 12
_diffrn_reflns_limit_l_min -12
_diffrn_reflns_number 10509
_diffrn_reflns_theta_full 25.01
_diffrn_reflns_theta_max 25.01
_diffrn_reflns_theta_min 1.54
_exptl_absorpt_coefficient_mu 2.080
_exptl_absorpt_correction_T_max 1.000000
_exptl_absorpt_correction_T_min 0.810579
_exptl_absorpt_correction_type multi-scan
_exptl_absorpt_process_details sadabs
_exptl_crystal_density_diffrn 1.775
_exptl_crystal_density_meas ?
_exptl_crystal_density_method 'not measured'
_exptl_crystal_F_000 1151
_exptl_crystal_size_max 0.20
_exptl_crystal_size_mid 0.14
_exptl_crystal_size_min 0.10
_refine_diff_density_max 0.918
_refine_diff_density_min -1.090
_refine_diff_density_rms 0.343
_refine_ls_abs_structure_details 'Flack H D (1983), Acta Cryst. A39, 876-881'
_refine_ls_abs_structure_Flack 0.05(3)
_refine_ls_extinction_method none
_refine_ls_goodness_of_fit_ref 1.143
_refine_ls_hydrogen_treatment mixed
_refine_ls_matrix_type full
_refine_ls_number_parameters 158
_refine_ls_number_reflns 1374
_refine_ls_number_restraints 133
_refine_ls_restrained_S_all 1.189
_refine_ls_R_factor_all 0.0565
_refine_ls_R_factor_gt 0.0486
_refine_ls_shift/su_max 0.008
_refine_ls_shift/su_mean 0.002
_refine_ls_structure_factor_coef Fsqd
_refine_ls_weighting_details 'calc w=1/[\s^2^(Fo^2^)+(0.1169P)^2^+0.0000P] where P=(Fo^2^+2Fc^2^)/3'
_refine_ls_weighting_scheme calc
_refine_ls_wR_factor_gt 0.1405
_refine_ls_wR_factor_ref 0.1518
_reflns_number_gt 1282
_reflns_number_total 1374
_reflns_threshold_expression >2sigma(I)
_cod_data_source_file cm070026qsi20070104_104419.cif
_cod_data_source_block 031117a
_cod_depositor_comments
;
The following automatic conversions were performed:

'_symmetry_cell_setting' value 'Hexagonal' changed to 'hexagonal'
according to /home/saulius/struct/CIF-dictionaries/cif_core.dic
dictionary named 'cif_core.dic' version 2.4.1 from 2010-06-29.

Automatic conversion script
Id: cif_fix_values 1715 2011-07-08 13:25:40Z adriana 

The following automatic conversions were performed:

'_exptl_crystal_density_meas' value 'NONE' was changed to '?' - the
value is perceived as not measured.

Automatic conversion script
Id: cif_fix_values 3008 2015-01-20 13:52:24Z robertas 
;
_cod_original_cell_volume 2086.8(8)
_cod_original_sg_symbol_H-M P6(3)mc
_cod_original_formula_sum 'C12 H40 Al0.57 Cr0.10 N2 O16 P4 Zn2'
_cod_database_code 4001352

loop_
_symmetry_equiv_pos_as_xyz
'x, y, z'
'-y, x-y, z'
'-x+y, -x, z'
'-x, -y, z+1/2'
'y, -x+y, z+1/2'
'x-y, x, z+1/2'
'-y, -x, z'
'-x+y, y, z'
'x, x-y, z'
'y, x, z+1/2'
'x-y, -y, z+1/2'
'-x, -x+y, z+1/2'

loop_
_atom_site_label
_atom_site_type_symbol
_atom_site_fract_x
_atom_site_fract_y
_atom_site_fract_z
_atom_site_U_iso_or_equiv
_atom_site_adp_type
_atom_site_occupancy
_atom_site_symmetry_multiplicity
_atom_site_calc_flag
_atom_site_refinement_flags
_atom_site_disorder_assembly
_atom_site_disorder_group
Zn1 Zn 0.543012(6) 0.456988(6) 0.499052(19) 0.03158(4) Uani 1 2 d S . .
Cr1 Cr 0.3333 0.6667 0.77877(6) 0.01444(15) Uani 0.145(2) 6 d SP . 1
Al1 Al 0.3333 0.6667 0.77877(6) 0.01444(15) Uani 0.855(2) 6 d SP . 2
P1 P 0.235462(17) 0.47092(3) 0.98042(5) 0.03127(11) Uani 1 2 d S . .
O3 O 0.47117(5) 0.52883(5) 0.81528(12) 0.0321(3) Uani 1 2 d S . .
O5 O 0.47624(5) 0.52376(5) 0.57061(12) 0.0446(3) Uani 1 2 d S . .
O4 O 0.39150(4) 0.60850(4) 0.67146(11) 0.0222(3) Uani 1 2 d S . .
O1 O 0.31733(7) 0.47295(8) 1.06114(11) 0.0771(4) Uani 1 1 d . . .
O2 O 0.27444(4) 0.54888(9) 0.87825(12) 0.0410(4) Uani 1 2 d S . .
P2 P 0.47234(3) 0.58013(4) 0.68915(6) 0.02065(14) Uani 0.50 1 d P . .
N1 N 0.11975(11) 0.44367(9) 0.3235(3) 0.0959(12) Uani 0.50 1 d PDU . 1
C1 C 0.14060(14) 0.22533(14) 0.4787(2) 0.2619(19) Uani 0.50 1 d PDU . 1
C2 C 0.24066(12) 0.30835(13) 0.4248(3) 0.2237(19) Uani 0.50 1 d PDU . 1
C3 C 0.22754(11) 0.39781(11) 0.3896(2) 0.1972(19) Uani 0.50 1 d PDU . 1
C4 C 0.14370(11) 0.36621(8) 0.2915(2) 0.2084(18) Uani 0.50 1 d PDU . 1
C5 C 0.04546(12) 0.27857(10) 0.3384(3) 0.1980(19) Uani 0.50 1 d PDU . 1
C6 C 0.06059(14) 0.18994(10) 0.3718(3) 0.1946(19) Uani 0.50 1 d PDU . 1
O6 O 0.21883(18) 0.4377(4) 0.5252(5) 0.0917(7) Uani 0.50 2 d SPU A 2
O7 O 0.1694(4) 0.5272(4) 0.3349(6) 0.0791(10) Uani 0.25 1 d PU . 5
O8 O 0.35451(13) 0.64549(13) 0.4112(4) 0.0856(9) Uani 0.50 2 d SPU . .
O9 O 0.1851(15) 0.1791(16) 0.405(2) 0.1698(11) Uani 0.13 1 d PU B 4
O9' O 0.0702(9) 0.1404(17) 0.479(2) 0.2357(8) Uani 0.25 2 d SPU C 5

loop_
_atom_site_aniso_label
_atom_site_aniso_U_11
_atom_site_aniso_U_22
_atom_site_aniso_U_33
_atom_site_aniso_U_23
_atom_site_aniso_U_13
_atom_site_aniso_U_12
Zn1 0.04705(4) 0.04705(4) 0.02027(8) -0.00180(4) 0.00180(4) 0.03825(4)
Cr1 0.01575(18) 0.01575(18) 0.0118(3) 0.000 0.000 0.00787(9)
Al1 0.01575(18) 0.01575(18) 0.0118(3) 0.000 0.000 0.00787(9)
P1 0.02787(14) 0.0306(2) 0.0362(2) 0.01935(18) 0.00967(9) 0.01531(10)
O3 0.0457(2) 0.0457(2) 0.0244(6) 0.0025(3) -0.0025(3) 0.0375(3)
O5 0.0759(3) 0.0759(3) 0.0193(6) -0.0041(3) 0.0041(3) 0.0660(3)
O4 0.0266(2) 0.0266(2) 0.0183(4) -0.0019(2) 0.0019(2) 0.0170(3)
O1 0.0668(4) 0.1620(6) 0.0447(5) 0.0590(4) 0.0274(4) 0.0890(3)
O2 0.0491(6) 0.0323(7) 0.0361(7) 0.0227(5) 0.0113(3) 0.0161(4)
P2 0.02640(17) 0.02673(17) 0.0172(2) 0.00124(19) 0.00223(17) 0.01953(12)
N1 0.0985(15) 0.1160(16) 0.0931(19) -0.0031(15) 0.0084(16) 0.0685(10)
C1 0.260(3) 0.258(2) 0.261(3) 0.006(2) 0.000(2) 0.1248(16)
C2 0.220(2) 0.221(2) 0.232(3) -0.002(2) 0.002(2) 0.1114(16)
C3 0.196(3) 0.200(2) 0.191(3) 0.005(2) -0.004(2) 0.0957(16)
C4 0.202(2) 0.208(2) 0.211(2) -0.004(2) 0.002(2) 0.0999(15)
C5 0.196(2) 0.199(2) 0.198(3) 0.012(2) -0.008(2) 0.0983(16)
C6 0.199(3) 0.191(2) 0.200(3) 0.001(2) -0.011(2) 0.1023(16)
O6 0.0931(12) 0.0921(11) 0.0897(13) -0.0032(10) -0.0016(5) 0.0460(5)
O7 0.0763(13) 0.0815(12) 0.0698(13) -0.0049(11) 0.0008(11) 0.0323(8)
O8 0.0895(9) 0.0895(9) 0.0776(11) 0.0026(6) -0.0026(6) 0.0446(7)
O9 0.1703(14) 0.1693(14) 0.1699(15) -0.0006(12) 0.0005(12) 0.0848(8)
O9' 0.2366(14) 0.2348(12) 0.2350(15) 0.0004(11) 0.0002(5) 0.1174(6)

loop_
_atom_type_symbol
_atom_type_description
_atom_type_scat_dispersion_real
_atom_type_scat_dispersion_imag
_atom_type_scat_source
C C 0.0033 0.0016 'International Tables Vol C Tables 4.2.6.8 and 6.1.1.4'
H H 0.0000 0.0000 'International Tables Vol C Tables 4.2.6.8 and 6.1.1.4'
N N 0.0061 0.0033 'International Tables Vol C Tables 4.2.6.8 and 6.1.1.4'
O O 0.0106 0.0060 'International Tables Vol C Tables 4.2.6.8 and 6.1.1.4'
Al Al 0.0645 0.0514 'International Tables Vol C Tables 4.2.6.8 and 6.1.1.4'
P P 0.1023 0.0942 'International Tables Vol C Tables 4.2.6.8 and 6.1.1.4'
Cr Cr 0.3209 0.6236 'International Tables Vol C Tables 4.2.6.8 and 6.1.1.4'
Zn Zn 0.2839 1.4301 'International Tables Vol C Tables 4.2.6.8 and 6.1.1.4'

loop_
_geom_angle_atom_site_label_1
_geom_angle_atom_site_label_2
_geom_angle_atom_site_label_3
_geom_angle
_geom_angle_site_symmetry_1
_geom_angle_site_symmetry_3
O5 Zn1 O3 101.56(5) . 4_664
O5 Zn1 O1 107.90(4) . 10_554
O3 Zn1 O1 114.40(4) 4_664 10_554
O5 Zn1 O1 107.90(4) . 4_664
O3 Zn1 O1 114.40(4) 4_664 4_664
O1 Zn1 O1 109.96(7) 10_554 4_664
O2 Cr1 O2 92.56(6) 2_665 3_565
O2 Cr1 O2 92.56(6) 2_665 .
O2 Cr1 O2 92.56(6) 3_565 .
O2 Cr1 O4 89.07(4) 2_665 .
O2 Cr1 O4 177.64(6) 3_565 .
O2 Cr1 O4 89.07(4) . .
O2 Cr1 O4 177.64(6) 2_665 3_565
O2 Cr1 O4 89.07(4) 3_565 3_565
O2 Cr1 O4 89.07(4) . 3_565
O4 Cr1 O4 89.25(5) . 3_565
O2 Cr1 O4 89.07(4) 2_665 2_665
O2 Cr1 O4 89.07(4) 3_565 2_665
O2 Cr1 O4 177.64(6) . 2_665
O4 Cr1 O4 89.25(5) . 2_665
O4 Cr1 O4 89.25(5) 3_565 2_665
O2 P1 O1 112.83(5) . 8
O2 P1 O1 112.83(5) . .
O1 P1 O1 111.87(10) 8 .
P2 O3 P2 30.64(4) 7_665 .
P2 O3 Zn1 139.36(8) 7_665 4_665
P2 O3 Zn1 139.36(8) . 4_665
P2 O5 P2 30.66(4) 7_665 .
P2 O5 Zn1 142.87(8) 7_665 .
P2 O5 Zn1 142.87(8) . .
P2 O4 P2 30.77(4) . 7_665
P2 O4 Cr1 134.83(7) . .
P2 O4 Cr1 134.83(7) 7_665 .
P1 O1 Zn1 120.11(7) . 4_665
P1 O2 Cr1 167.74(9) . .
P2 P2 O4 74.615(19) 7_665 .
P2 P2 O5 74.67(2) 7_665 .
O4 P2 O5 109.56(7) . .
P2 P2 O3 74.68(2) 7_665 .
O4 P2 O3 116.88(7) . .
O5 P2 O3 113.29(8) . .
C4 N1 C3 45.19(13) . 8
C1 C1 C6 94.68(15) 8 8
C1 C1 C2 125.99(13) 8 .
C6 C1 C2 84.05(19) 8 .
C1 C1 C6 51.58(13) 8 .
C6 C1 C6 43.1(2) 8 .
C2 C1 C6 108.75(19) . .
C1 C1 C5 121.96(10) 8 8
C6 C1 C5 53.15(15) 8 8
C2 C1 C5 30.93(14) . 8
C6 C1 C5 83.77(16) . 8
C5 C2 C3 99.2(3) 8 .
C5 C2 C1 96.36(18) 8 .
C3 C2 C1 107.92(17) . .
C5 C2 C4 60.07(19) 8 8
C3 C2 C4 39.19(13) . 8
C1 C2 C4 111.48(16) . 8
C5 C2 C6 55.77(16) 8 8
C3 C2 C6 109.85(15) . 8
C1 C2 C6 40.61(12) . 8
C4 C2 C6 87.68(15) 8 8
C3 C3 C4 98.52(13) 8 8
C3 C3 N1 140.84(12) 8 8
C4 C3 N1 67.11(18) 8 8
C3 C3 C4 46.55(12) 8 .
C4 C3 C4 51.97(18) 8 .
N1 C3 C4 109.4(2) 8 .
C3 C3 C2 125.51(8) 8 .
C4 C3 C2 80.79(18) 8 .
N1 C3 C2 89.36(14) 8 .
C4 C3 C2 110.19(14) . .
C3 C3 C5 120.90(8) 8 8
C4 C3 C5 50.79(14) 8 8
N1 C3 C5 79.27(13) 8 8
C4 C3 C5 86.84(14) . 8
C2 C3 C5 30.03(16) . 8
C3 C4 C4 81.47(13) 8 8
C3 C4 N1 67.70(17) 8 .
C4 C4 N1 131.64(8) 8 .
C3 C4 C5 94.4(2) 8 .
C4 C4 C5 123.48(10) 8 .
N1 C4 C5 96.12(15) . .
C3 C4 C3 34.91(17) 8 .
C4 C4 C3 46.56(11) 8 .
N1 C4 C3 96.08(16) . .
C5 C4 C3 112.07(18) . .
C3 C4 C2 60.03(16) 8 8
C4 C4 C2 114.51(9) 8 8
N1 C4 C2 81.69(15) . 8
C5 C4 C2 34.43(15) . 8
C3 C4 C2 82.72(16) . 8
C2 C5 C4 85.51(18) 8 .
C2 C5 C6 92.0(2) 8 .
C4 C5 C6 109.67(15) . .
C2 C5 C1 52.72(16) 8 8
C4 C5 C1 103.82(16) . 8
C6 C5 C1 39.27(13) . 8
C2 C5 C3 50.75(17) 8 8
C4 C5 C3 34.79(11) . 8
C6 C5 C3 104.96(14) . 8
C1 C5 C3 79.70(13) 8 8
C6 C6 C1 85.31(15) 8 8
C6 C6 C5 126.61(9) 8 .
C1 C6 C5 87.58(18) 8 .
C6 C6 C1 51.59(13) 8 .
C1 C6 C1 33.7(2) 8 .
C5 C6 C1 107.39(16) . .
C6 C6 C2 115.62(9) 8 8
C1 C6 C2 55.34(14) 8 8
C5 C6 C2 32.26(15) . 8
C1 C6 C2 78.10(15) . 8
O8 O8 O8 60.002(1) 3_565 2_665

loop_
_geom_bond_atom_site_label_1
_geom_bond_atom_site_label_2
_geom_bond_distance
_geom_bond_site_symmetry_2
Zn1 O5 1.9146(14) .
Zn1 O3 1.9361(14) 4_664
Zn1 O1 1.9549(10) 10_554
Zn1 O1 1.9550(10) 4_664
Cr1 O2 1.8663(13) 2_665
Cr1 O2 1.8663(13) 3_565
Cr1 O2 1.8663(13) .
Cr1 O4 1.8964(12) .
Cr1 O4 1.8964(12) 3_565
Cr1 O4 1.8964(12) 2_665
P1 O2 1.4757(13) .
P1 O1 1.4903(12) 8
P1 O1 1.4903(12) .
O3 P2 1.5164(14) 7_665
O3 P2 1.5164(14) .
O3 Zn1 1.9361(14) 4_665
O5 P2 1.5154(14) 7_665
O5 P2 1.5155(14) .
O4 P2 1.5098(12) .
O4 P2 1.5099(12) 7_665
O1 Zn1 1.9550(10) 4_665
P2 P2 0.8012(8) 7_665
N1 C4 1.440(2) .
N1 C3 1.446(3) 8
C1 C1 0.853(5) 8
C1 C6 1.204(3) 8
C1 C2 1.521(2) .
C1 C6 1.531(3) .
C1 C5 1.900(3) 8
C2 C5 0.983(4) 8
C2 C3 1.521(3) .
C2 C4 1.733(3) 8
C2 C6 1.840(3) 8
C3 C3 0.874(4) 8
C3 C4 1.109(3) 8
C3 N1 1.446(3) 8
C3 C4 1.511(3) .
C3 C5 1.938(2) 8
C4 C3 1.109(3) 8
C4 C4 1.203(3) 8
C4 C5 1.506(2) .
C4 C2 1.733(3) 8
C5 C2 0.983(4) 8
C5 C6 1.522(3) .
C5 C1 1.900(3) 8
C5 C3 1.938(2) 8
C6 C6 1.050(4) 8
C6 C1 1.204(3) 8
C6 C2 1.840(3) 8
O7 O7 1.755(13) 9_565
O8 O8 0.970(6) 3_565
O8 O8 0.970(6) 2_665

loop_
_geom_torsion_atom_site_label_1
_geom_torsion_atom_site_label_2
_geom_torsion_atom_site_label_3
_geom_torsion_atom_site_label_4
_geom_torsion
_geom_torsion_site_symmetry_1
_geom_torsion_site_symmetry_4
O3 Zn1 O5 P2 154.03(6) 4_664 7_665
O1 Zn1 O5 P2 33.41(8) 10_554 7_665
O1 Zn1 O5 P2 -85.36(7) 4_664 7_665
O3 Zn1 O5 P2 -154.02(6) 4_664 .
O1 Zn1 O5 P2 85.36(7) 10_554 .
O1 Zn1 O5 P2 -33.41(8) 4_664 .
O2 Cr1 O4 P2 24.32(5) 2_665 .
O2 Cr1 O4 P2 158.02(5) 3_565 .
O2 Cr1 O4 P2 -68.26(5) . .
O4 Cr1 O4 P2 -157.34(3) 3_565 .
O4 Cr1 O4 P2 113.40(7) 2_665 .
O2 Cr1 O4 P2 68.26(5) 2_665 7_665
O2 Cr1 O4 P2 -158.03(5) 3_565 7_665
O2 Cr1 O4 P2 -24.32(5) . 7_665
O4 Cr1 O4 P2 -113.40(7) 3_565 7_665
O4 Cr1 O4 P2 157.34(3) 2_665 7_665
O2 P1 O1 Zn1 -17.45(11) . 4_665
O1 P1 O1 Zn1 -145.97(4) 8 4_665
O1 P1 O2 Cr1 64.01(6) 8 .
O1 P1 O2 Cr1 -64.01(6) . .
O2 Cr1 O2 P1 46.34(3) 2_665 .
O2 Cr1 O2 P1 -46.34(3) 3_565 .
O4 Cr1 O2 P1 135.37(3) . .
O4 Cr1 O2 P1 -135.37(3) 3_565 .
O4 Cr1 O2 P1 -180(87) 2_665 .
Cr1 O4 P2 P2 105.88(5) . 7_665
P2 O4 P2 O5 67.12(4) 7_665 .
Cr1 O4 P2 O5 173.00(4) . .
P2 O4 P2 O3 -63.47(5) 7_665 .
Cr1 O4 P2 O3 42.41(6) . .
Zn1 O5 P2 P2 -111.23(7) . 7_665
P2 O5 P2 O4 -67.08(4) 7_665 .
Zn1 O5 P2 O4 -178.31(5) . .
P2 O5 P2 O3 65.40(4) 7_665 .
Zn1 O5 P2 O3 -45.83(7) . .
Zn1 O3 P2 P2 -108.61(6) 4_665 7_665
P2 O3 P2 O4 63.43(5) 7_665 .
Zn1 O3 P2 O4 -45.18(6) 4_665 .
P2 O3 P2 O5 -65.39(4) 7_665 .
Zn1 O3 P2 O5 -174.00(4) 4_665 .
C1 C1 C2 C5 -93.5(2) 8 8
C6 C1 C2 C5 -2.0(2) 8 8
C6 C1 C2 C5 -37.9(3) . 8
C1 C1 C2 C3 8.4(3) 8 .
C6 C1 C2 C3 99.8(2) 8 .
C6 C1 C2 C3 64.0(3) . .
C5 C1 C2 C3 101.9(3) 8 .
C1 C1 C2 C4 -33.2(2) 8 8
C6 C1 C2 C4 58.3(2) 8 8
C6 C1 C2 C4 22.4(3) . 8
C5 C1 C2 C4 60.3(2) 8 8
C1 C1 C2 C6 -91.48(17) 8 8
C6 C1 C2 C6 -35.84(18) . 8
C5 C1 C2 C6 2.0(2) 8 8
C5 C2 C3 C3 91.5(2) 8 8
C1 C2 C3 C3 -8.3(3) . 8
C4 C2 C3 C3 93.94(15) 8 8
C6 C2 C3 C3 34.7(3) 8 8
C5 C2 C3 C4 -2.45(19) 8 8
C1 C2 C3 C4 -102.3(2) . 8
C6 C2 C3 C4 -59.3(2) 8 8
C5 C2 C3 N1 -69.4(2) 8 8
C1 C2 C3 N1 -169.2(2) . 8
C4 C2 C3 N1 -66.91(18) 8 8
C6 C2 C3 N1 -126.2(2) 8 8
C5 C2 C3 C4 41.1(2) 8 .
C1 C2 C3 C4 -58.7(3) . .
C4 C2 C3 C4 43.56(17) 8 .
C6 C2 C3 C4 -15.7(3) 8 .
C1 C2 C3 C5 -99.8(2) . 8
C4 C2 C3 C5 2.45(19) 8 8
C6 C2 C3 C5 -56.82(19) 8 8
C3 N1 C4 C4 -54.60(18) 8 8
C3 N1 C4 C5 92.3(2) 8 .
C3 N1 C4 C3 -20.77(12) 8 .
C3 N1 C4 C2 60.93(16) 8 8
C4 C3 C4 C3 179.998(1) 8 8
N1 C3 C4 C3 -143.02(10) 8 8
C2 C3 C4 C3 120.27(16) . 8
C5 C3 C4 C3 139.52(10) 8 8
C3 C3 C4 C4 180.002(1) 8 8
N1 C3 C4 C4 36.98(10) 8 8
C2 C3 C4 C4 -59.72(16) . 8
C5 C3 C4 C4 -40.48(10) 8 8
C3 C3 C4 N1 34.97(12) 8 .
C4 C3 C4 N1 -145.03(12) 8 .
N1 C3 C4 N1 -108.05(17) 8 .
C2 C3 C4 N1 155.25(19) . .
C5 C3 C4 N1 174.49(15) 8 .
C3 C3 C4 C5 -64.16(15) 8 .
C4 C3 C4 C5 115.83(15) 8 .
N1 C3 C4 C5 152.82(15) 8 .
C2 C3 C4 C5 56.1(2) . .
C5 C3 C4 C5 75.35(17) 8 .
C3 C3 C4 C2 -45.81(9) 8 8
C4 C3 C4 C2 134.18(9) 8 8
N1 C3 C4 C2 171.17(13) 8 8
C2 C3 C4 C2 74.46(17) . 8
C5 C3 C4 C2 93.70(11) 8 8
C3 C4 C5 C2 2.43(19) 8 8
C4 C4 C5 C2 85.11(17) 8 8
N1 C4 C5 C2 -65.6(2) . 8
C3 C4 C5 C2 33.5(2) . 8
C3 C4 C5 C6 -88.1(2) 8 .
C4 C4 C5 C6 -5.4(3) 8 .
N1 C4 C5 C6 -156.1(2) . .
C3 C4 C5 C6 -56.9(3) . .
C2 C4 C5 C6 -90.5(3) 8 .
C3 C4 C5 C1 -47.40(18) 8 8
C4 C4 C5 C1 35.3(2) 8 8
N1 C4 C5 C1 -115.41(19) . 8
C3 C4 C5 C1 -16.3(2) . 8
C2 C4 C5 C1 -49.83(16) 8 8
C4 C4 C5 C3 82.69(15) 8 8
N1 C4 C5 C3 -68.00(18) . 8
C3 C4 C5 C3 31.11(16) . 8
C2 C4 C5 C3 -2.43(19) 8 8
C2 C5 C6 C6 -80.3(2) 8 8
C4 C5 C6 C6 5.6(3) . 8
C1 C5 C6 C6 -82.33(17) 8 8
C3 C5 C6 C6 -30.6(2) 8 8
C2 C5 C6 C1 2.0(2) 8 8
C4 C5 C6 C1 87.9(2) . 8
C3 C5 C6 C1 51.7(2) 8 8
C2 C5 C6 C1 -25.7(2) 8 .
C4 C5 C6 C1 60.2(3) . .
C1 C5 C6 C1 -27.67(18) 8 .
C3 C5 C6 C1 24.1(2) 8 .
C4 C5 C6 C2 85.9(2) . 8
C1 C5 C6 C2 -2.0(2) 8 8
C3 C5 C6 C2 49.75(18) 8 8
C1 C1 C6 C6 180.0 8 8
C2 C1 C6 C6 58.48(15) . 8
C5 C1 C6 C6 39.98(8) 8 8
C6 C1 C6 C1 180.0 8 8
C2 C1 C6 C1 -121.53(15) . 8
C5 C1 C6 C1 -140.02(8) 8 8
C1 C1 C6 C5 56.70(16) 8 .
C6 C1 C6 C5 -123.31(16) 8 .
C2 C1 C6 C5 -64.8(2) . .
C5 C1 C6 C5 -83.33(18) 8 .
C1 C1 C6 C2 43.02(12) 8 8
C6 C1 C6 C2 -136.98(12) 8 8
C2 C1 C6 C2 -78.5(2) . 8
C5 C1 C6 C2 -97.00(12) 8 8
